data_7020853
loop_
_publ_author_name
'Papazoglou, Ioannis'
'Cox, Philip J.'
'Papadopoulos, Anastasios G.'
'Sigalas, Michael P.'
'Aslanidis, Paraskevas'

_publ_section_title
;
 Copper(i) complexes of 1,10-phenanthroline and heterocyclic thioamides:
 an experimental and theoretical (DFT) investigation of the photophysical
 characteristics.
;
_journal_issue 8
_journal_name_full 'Dalton transactions (Cambridge, England : 2003)'
_journal_page_first 2755
_journal_page_last 2764
_journal_paper_doi 10.1039/c2dt32167j
_journal_volume 42
_journal_year 2013
_chemical_absolute_configuration unk
_chemical_compound_source 'synthesis as described'
_chemical_formula_moiety 'C18 H16 Cl Cu N4 S, C H2 Cl2'
_chemical_formula_sum 'C19 H18 Cl3 Cu N4 S'
_chemical_formula_weight 504.34
_chemical_name_systematic
;
[CuCl(1,10-phenanthroline)(4,6-dimethylpyrimidine-2-thione)] dichloromethanate
;
_space_group_IT_number 9
_symmetry_cell_setting monoclinic
_symmetry_Int_Tables_number 9
_symmetry_space_group_name_Hall 'C -2yc'
_symmetry_space_group_name_H-M 'C 1 c 1'
_atom_sites_solution_hydrogens geom
_atom_sites_solution_primary direct
_atom_sites_solution_secondary difmap
_audit_creation_date 2012-03-15T13:30:08-00:00
_audit_creation_method 'WinGX routine CIF_UPDATE'
_cell_angle_alpha 90
_cell_angle_beta 118.877(14)
_cell_angle_gamma 90
_cell_formula_units_Z 8
_cell_length_a 25.97(2)
_cell_length_b 11.156(8)
_cell_length_c 16.699(13)
_cell_measurement_reflns_used 5280
_cell_measurement_temperature 100(2)
_cell_measurement_theta_max 31.2
_cell_measurement_theta_min 1.7
_cell_measurement_wavelength 0.71073
_cell_volume 4236(6)
_computing_cell_refinement
;
CrystalClear-SM Expert 2.0 r11 (Rigaku, 2011)
;
_computing_data_collection
;
CrystalClear-SM Expert 2.0 r11 (Rigaku, 2011)
;
_computing_data_reduction
;
CrystalClear-SM Expert 2.0 r11 (Rigaku, 2011)
;
_computing_molecular_graphics 'Ortep-3 for Windows (Farrugia, 1997)'
_computing_publication_material 'WinGX publication routines (Farrugia, 1999)'
_computing_structure_refinement 'SHELXL-97 (Sheldrick, 1997)'
_computing_structure_solution 'SHELXS-97 (Sheldrick, 1990)'
_diffrn_ambient_temperature 100(2)
_diffrn_detector CCD
_diffrn_detector_area_resol_mean 28.5714
_diffrn_measured_fraction_theta_full 0.929
_diffrn_measured_fraction_theta_max 0.929
_diffrn_measurement_device
;
AFC12 (Right): Kappa 3 circle
;
_diffrn_measurement_device_type
;
Rigaku Saturn724+ (2x2 bin mode)
;
_diffrn_measurement_method 'profile data from \w-scans'
_diffrn_orient_matrix_type d*Trek
_diffrn_orient_matrix_UB_11 0.015705
_diffrn_orient_matrix_UB_12 -0.036615
_diffrn_orient_matrix_UB_13 0.018632
_diffrn_orient_matrix_UB_21 0.027795
_diffrn_orient_matrix_UB_22 -0.02888
_diffrn_orient_matrix_UB_23 -0.080181
_diffrn_orient_matrix_UB_31 0.064556
_diffrn_orient_matrix_UB_32 -0.000501
_diffrn_orient_matrix_UB_33 0.022559
_diffrn_radiation_monochromator graphite
_diffrn_radiation_probe x-ray
_diffrn_radiation_type MoK\a
_diffrn_radiation_wavelength 0.71073
_diffrn_reflns_av_R_equivalents 0.0698
_diffrn_reflns_av_unetI/netI 0.0803
_diffrn_reflns_limit_h_max 35
_diffrn_reflns_limit_h_min -36
_diffrn_reflns_limit_k_max 16
_diffrn_reflns_limit_k_min -16
_diffrn_reflns_limit_l_max 23
_diffrn_reflns_limit_l_min -20
_diffrn_reflns_number 31791
_diffrn_reflns_theta_full 31.27
_diffrn_reflns_theta_max 31.27
_diffrn_reflns_theta_min 1.65
_diffrn_source 'Rotating Anode'
_exptl_absorpt_coefficient_mu 1.521
_exptl_absorpt_correction_T_max 1
_exptl_absorpt_correction_T_min 0.77
_exptl_absorpt_correction_type multi-scan
_exptl_absorpt_process_details 'CrystalClear-SM Expert 2.0 r11 (Rigaku, 2011)'
_exptl_crystal_colour brown
_exptl_crystal_density_diffrn 1.581
_exptl_crystal_density_method 'not measured'
_exptl_crystal_description Block
_exptl_crystal_F_000 2048
_exptl_crystal_size_max 0.1
_exptl_crystal_size_mid 0.06
_exptl_crystal_size_min 0.02
_refine_diff_density_max 0.942
_refine_diff_density_min -0.861
_refine_diff_density_rms 0.111
_refine_ls_abs_structure_details 'Flack H D (1983), Acta Cryst. A39, 876-881'
_refine_ls_abs_structure_Flack 0.0(2)
_refine_ls_extinction_method none
_refine_ls_goodness_of_fit_ref 1.115
_refine_ls_hydrogen_treatment constr
_refine_ls_matrix_type full
_refine_ls_number_parameters 510
_refine_ls_number_reflns 10710
_refine_ls_number_restraints 2
_refine_ls_restrained_S_all 1.115
_refine_ls_R_factor_all 0.093
_refine_ls_R_factor_gt 0.0775
_refine_ls_shift/su_max 0
_refine_ls_shift/su_mean 0
_refine_ls_structure_factor_coef Fsqd
_refine_ls_weighting_details 'calc w=1/[\s^2^(Fo^2^)+(0.0694P)^2^+8.9316P] where P=(Fo^2^+2Fc^2^)/3'
_refine_ls_weighting_scheme calc
_refine_ls_wR_factor_gt 0.1741
_refine_ls_wR_factor_ref 0.1861
_reflns_number_gt 8896
_reflns_number_total 10710
_reflns_threshold_expression >2sigma(I)
_cod_data_source_file c2dt32167j.txt
_cod_data_source_block p12acc
_cod_depositor_comments
;
The following automatic conversions were performed:

'_exptl_absorpt_correction_type' value 'Multi-scan' changed to
'multi-scan' according to
/home/saulius/struct/CIF-dictionaries/cif_core.dic dictionary named
'cif_core.dic' version 2.4.2 from 2011-04-26.

Automatic conversion script
Id: cif_fix_values 1891 2012-01-12 08:04:46Z andrius 
;
_cod_database_code 7020853

loop_
_symmetry_equiv_pos_as_xyz
'x, y, z'
'x, -y, z+1/2'
'x+1/2, y+1/2, z'
'x+1/2, -y+1/2, z+1/2'

loop_
_atom_site_label
_atom_site_type_symbol
_atom_site_fract_x
_atom_site_fract_y
_atom_site_fract_z
_atom_site_U_iso_or_equiv
_atom_site_adp_type
_atom_site_occupancy
_atom_site_symmetry_multiplicity
_atom_site_calc_flag
_atom_site_refinement_flags
Cu1 Cu 0.40649(3) 0.08031(8) 0.22265(5) 0.0304(2) Uani 1 1 d .
Cl1 Cl 0.48416(8) -0.01423(17) 0.34351(13) 0.0352(4) Uani 1 1 d .
S1 S 0.37001(8) 0.24296(16) 0.25634(12) 0.0315(4) Uani 1 1 d .
N1 N 0.4142(2) 0.1262(5) 0.1062(4) 0.0255(11) Uani 1 1 d .
N2 N 0.3518(3) -0.0548(5) 0.1299(4) 0.0294(12) Uani 1 1 d .
N3 N 0.3776(3) 0.3488(5) 0.4052(4) 0.0361(13) Uani 1 1 d .
N4 N 0.4391(2) 0.1792(5) 0.4324(4) 0.0285(11) Uani 1 1 d .
H4 H 0.4528 0.1224 0.4113 0.034 Uiso 1 1 d R
C1 C 0.4459(3) 0.2113(6) 0.0970(5) 0.0275(13) Uani 1 1 d .
H1 H 0.472 0.2558 0.1496 0.033 Uiso 1 1 calc R
C2 C 0.4429(3) 0.2396(7) 0.0125(6) 0.0337(15) Uani 1 1 d .
H2 H 0.4656 0.3032 0.008 0.04 Uiso 1 1 calc R
C3 C 0.4062(3) 0.1727(6) -0.0634(5) 0.0318(15) Uani 1 1 d .
H3 H 0.4045 0.1888 -0.1205 0.038 Uiso 1 1 calc R
C4 C 0.3714(3) 0.0814(6) -0.0569(5) 0.0270(14) Uani 1 1 d .
C5 C 0.3307(3) 0.0083(6) -0.1324(5) 0.0276(14) Uani 1 1 d .
H5 H 0.3257 0.0244 -0.1916 0.033 Uiso 1 1 calc R
C6 C 0.2994(3) -0.0817(7) -0.1227(5) 0.0323(16) Uani 1 1 d .
H6 H 0.2735 -0.1284 -0.1741 0.039 Uiso 1 1 calc R
C7 C 0.3056(3) -0.1072(6) -0.0318(5) 0.0278(14) Uani 1 1 d .
C8 C 0.2751(3) -0.2005(6) -0.0162(5) 0.0298(15) Uani 1 1 d .
H8 H 0.2477 -0.2482 -0.0655 0.036 Uiso 1 1 calc R
C9 C 0.2854(3) -0.2213(7) 0.0702(5) 0.0312(15) Uani 1 1 d .
H9 H 0.2666 -0.2863 0.0825 0.037 Uiso 1 1 calc R
C10 C 0.3235(3) -0.1472(6) 0.1404(5) 0.0268(14) Uani 1 1 d .
H10 H 0.3299 -0.1638 0.2003 0.032 Uiso 1 1 calc R
C11 C 0.3442(3) -0.0369(6) 0.0452(5) 0.0306(15) Uani 1 1 d .
C12 C 0.3770(3) 0.0599(6) 0.0330(5) 0.0236(13) Uani 1 1 d .
C13 C 0.3980(3) 0.2578(6) 0.3733(5) 0.0315(13) Uani 1 1 d .
C14 C 0.3984(3) 0.3553(7) 0.4947(5) 0.0378(15) Uani 1 1 d .
C15 C 0.4384(3) 0.2738(7) 0.5565(5) 0.0389(16) Uani 1 1 d .
H15 H 0.4507 0.279 0.62 0.047 Uiso 1 1 calc R
C16 C 0.4587(3) 0.1886(7) 0.5238(6) 0.0354(17) Uani 1 1 d .
C17 C 0.5037(4) 0.0934(7) 0.5835(5) 0.0447(19) Uani 1 1 d .
H17A H 0.5434 0.1274 0.6108 0.067 Uiso 1 1 calc R
H17B H 0.5012 0.0241 0.5457 0.067 Uiso 1 1 calc R
H17C H 0.4952 0.068 0.6321 0.067 Uiso 1 1 calc R
C18 C 0.3755(4) 0.4614(7) 0.5261(6) 0.0453(19) Uani 1 1 d .
H18A H 0.4071 0.493 0.5836 0.068 Uiso 1 1 calc R
H18B H 0.3428 0.4349 0.5355 0.068 Uiso 1 1 calc R
H18C H 0.3618 0.5243 0.4793 0.068 Uiso 1 1 calc R
Cu2 Cu 0.11528(3) 0.08134(7) 0.27399(5) 0.0296(2) Uani 1 1 d .
Cl2 Cl 0.15928(8) 0.24360(15) 0.23923(12) 0.0317(4) Uani 1 1 d .
S2 S 0.04655(8) -0.01768(17) 0.15334(12) 0.0326(4) Uani 1 1 d .
N5 N 0.1740(3) -0.0432(5) 0.3739(4) 0.0263(12) Uani 1 1 d .
N6 N 0.1118(3) 0.1398(5) 0.3907(4) 0.0320(13) Uani 1 1 d .
N7 N 0.0029(2) -0.0180(6) -0.0277(4) 0.0352(12) Uani 1 1 d .
N8 N 0.0720(2) 0.1354(4) 0.0523(4) 0.0239(10) Uani 1 1 d .
H8A H 0.0957 0.1709 0.1043 0.029 Uiso 1 1 d R
C19 C 0.2034(3) -0.1354(7) 0.3651(5) 0.0347(16) Uani 1 1 d .
H19 H 0.1983 -0.1519 0.306 0.042 Uiso 1 1 calc R
C20 C 0.2421(3) -0.2113(7) 0.4387(5) 0.0319(15) Uani 1 1 d .
H20 H 0.2623 -0.2758 0.4291 0.038 Uiso 1 1 calc R
C21 C 0.2488(3) -0.1870(6) 0.5242(5) 0.0279(14) Uani 1 1 d .
H21 H 0.2742 -0.2354 0.5748 0.034 Uiso 1 1 calc R
C22 C 0.2185(3) -0.0916(6) 0.5371(5) 0.0252(13) Uani 1 1 d .
C23 C 0.2226(3) -0.0616(6) 0.6215(5) 0.0300(15) Uani 1 1 d .
H23 H 0.2472 -0.1081 0.6738 0.036 Uiso 1 1 calc R
C24 C 0.1923(3) 0.0323(7) 0.6304(6) 0.0377(17) Uani 1 1 d .
H24 H 0.1952 0.0486 0.6883 0.045 Uiso 1 1 calc R
C25 C 0.1564(3) 0.1059(7) 0.5549(5) 0.0291(14) Uani 1 1 d .
C26 C 0.1244(3) 0.2066(6) 0.5616(4) 0.0259(13) Uani 1 1 d .
H26 H 0.1285 0.2295 0.6192 0.031 Uiso 1 1 calc R
C27 C 0.0879(3) 0.2695(7) 0.4843(5) 0.0348(16) Uani 1 1 d .
H27 H 0.0661 0.3361 0.4875 0.042 Uiso 1 1 calc R
C28 C 0.0831(3) 0.2343(7) 0.4005(6) 0.0348(16) Uani 1 1 d .
H28 H 0.0582 0.2796 0.3476 0.042 Uiso 1 1 calc R
C29 C 0.1482(4) 0.0774(6) 0.4692(6) 0.0316(16) Uani 1 1 d .
C30 C 0.1804(3) -0.0224(6) 0.4583(5) 0.0232(12) Uani 1 1 d .
C31 C 0.0402(3) 0.0371(7) 0.0528(5) 0.0329(14) Uani 1 1 d .
C32 C -0.0006(3) 0.0249(6) -0.1053(4) 0.0315(13) Uani 1 1 d .
C33 C 0.0301(4) 0.1250(7) -0.1080(5) 0.0400(17) Uani 1 1 d .
H33 H 0.0251 0.1553 -0.1645 0.048 Uiso 1 1 calc R
C34 C 0.0679(3) 0.1792(6) -0.0266(5) 0.0298(15) Uani 1 1 d .
C35 C 0.1036(3) 0.2917(6) -0.0181(5) 0.0317(14) Uani 1 1 d .
H35A H 0.1172 0.2891 -0.0636 0.047 Uiso 1 1 calc R
H35B H 0.1376 0.2956 0.0434 0.047 Uiso 1 1 calc R
H35C H 0.0789 0.3628 -0.0287 0.047 Uiso 1 1 calc R
C36 C -0.0426(3) -0.0383(8) -0.1916(5) 0.0427(17) Uani 1 1 d .
H36A H -0.039 -0.1251 -0.1813 0.064 Uiso 1 1 calc R
H36B H -0.0334 -0.0181 -0.2403 0.064 Uiso 1 1 calc R
H36C H -0.0829 -0.0131 -0.2095 0.064 Uiso 1 1 calc R
Cl3 Cl 0.18467(10) 0.4948(2) 0.41160(17) 0.0584(6) Uani 1 1 d .
Cl4 Cl 0.10330(11) 0.6305(2) 0.24849(17) 0.0642(6) Uani 1 1 d .
C37 C 0.1139(4) 0.4971(8) 0.3118(6) 0.050(2) Uani 1 1 d .
H37A H 0.1102 0.4273 0.2728 0.06 Uiso 1 1 calc R
H37B H 0.0831 0.4906 0.3302 0.06 Uiso 1 1 calc R
Cl5 Cl 0.28572(16) 0.6370(3) 0.2866(2) 0.0873(10) Uani 1 1 d .
Cl6 Cl 0.22546(18) 0.4855(3) 0.1289(2) 0.1007(12) Uani 1 1 d .
C38 C 0.2580(5) 0.4895(7) 0.2475(8) 0.053(2) Uani 1 1 d .
H38A H 0.2905 0.4306 0.2745 0.064 Uiso 1 1 calc R
H38B H 0.2286 0.4682 0.2669 0.064 Uiso 1 1 calc R

loop_
_atom_site_aniso_label
_atom_site_aniso_U_11
_atom_site_aniso_U_22
_atom_site_aniso_U_33
_atom_site_aniso_U_23
_atom_site_aniso_U_13
_atom_site_aniso_U_12
Cu1 0.0329(5) 0.0370(5) 0.0214(5) -0.0021(3) 0.0133(4) -0.0018(3)
Cl1 0.0303(8) 0.0430(10) 0.0298(10) 0.0022(8) 0.0125(7) 0.0034(7)
S1 0.0357(9) 0.0364(9) 0.0212(9) -0.0016(7) 0.0126(7) 0.0012(7)
N1 0.023(3) 0.031(3) 0.022(3) 0.003(2) 0.011(2) -0.004(2)
N2 0.034(3) 0.033(3) 0.020(3) 0.005(2) 0.012(3) 0.004(2)
N3 0.039(3) 0.041(3) 0.028(3) -0.005(2) 0.016(3) -0.003(2)
N4 0.034(3) 0.024(2) 0.028(3) 0.001(2) 0.016(2) 0.002(2)
C1 0.026(3) 0.035(3) 0.021(3) -0.002(3) 0.012(3) -0.004(2)
C2 0.037(4) 0.033(3) 0.034(4) 0.003(3) 0.019(3) 0.005(3)
C3 0.045(4) 0.025(3) 0.033(4) 0.008(3) 0.025(3) 0.008(3)
C4 0.026(3) 0.034(3) 0.023(3) 0.002(2) 0.014(3) 0.007(2)
C5 0.026(3) 0.042(4) 0.015(3) -0.002(3) 0.010(2) 0.002(3)
C6 0.036(4) 0.043(4) 0.020(4) 0.002(3) 0.015(3) 0.000(3)
C7 0.024(3) 0.036(3) 0.020(3) 0.002(3) 0.007(3) 0.007(3)
C8 0.033(4) 0.028(3) 0.030(4) 0.003(3) 0.017(3) 0.003(3)
C9 0.034(4) 0.043(4) 0.016(3) 0.002(3) 0.012(3) 0.000(3)
C10 0.035(3) 0.031(3) 0.018(3) -0.001(3) 0.015(3) -0.004(3)
C11 0.024(3) 0.035(3) 0.034(4) -0.009(3) 0.014(3) -0.003(3)
C12 0.022(3) 0.034(3) 0.012(3) -0.001(2) 0.006(2) 0.005(2)
C13 0.035(3) 0.034(3) 0.028(3) -0.002(3) 0.017(3) -0.007(3)
C14 0.041(4) 0.043(4) 0.034(4) -0.005(3) 0.022(3) -0.010(3)
C15 0.050(4) 0.040(4) 0.030(4) -0.002(3) 0.022(4) -0.010(3)
C16 0.026(3) 0.041(4) 0.038(5) -0.003(3) 0.014(3) -0.005(3)
C17 0.047(5) 0.050(5) 0.024(4) 0.006(3) 0.006(3) -0.012(4)
C18 0.049(4) 0.051(4) 0.046(5) -0.025(4) 0.030(4) -0.016(3)
Cu2 0.0350(5) 0.0357(5) 0.0176(4) 0.0014(3) 0.0123(4) -0.0011(3)
Cl2 0.0359(8) 0.0356(8) 0.0258(9) 0.0011(7) 0.0167(7) -0.0009(7)
S2 0.0348(9) 0.0404(10) 0.0215(9) -0.0020(7) 0.0128(7) -0.0063(7)
N5 0.030(3) 0.036(3) 0.018(3) 0.003(2) 0.016(2) 0.000(2)
N6 0.039(3) 0.034(3) 0.023(3) 0.004(2) 0.014(3) -0.005(2)
N7 0.027(3) 0.051(3) 0.024(3) -0.001(2) 0.008(2) -0.005(2)
N8 0.024(2) 0.026(2) 0.020(3) 0.000(2) 0.008(2) -0.0030(19)
C19 0.046(4) 0.035(4) 0.028(4) -0.003(3) 0.022(4) -0.008(3)
C20 0.030(3) 0.033(3) 0.035(4) -0.003(3) 0.017(3) -0.001(3)
C21 0.023(3) 0.036(3) 0.022(3) 0.003(3) 0.008(3) -0.001(2)
C22 0.029(3) 0.026(3) 0.022(3) -0.002(2) 0.014(3) -0.005(2)
C23 0.025(3) 0.034(3) 0.023(4) 0.007(3) 0.005(3) -0.001(2)
C24 0.040(4) 0.046(4) 0.032(4) -0.009(3) 0.021(3) -0.006(3)
C25 0.027(3) 0.042(4) 0.020(3) -0.005(3) 0.012(3) -0.011(3)
C26 0.032(3) 0.030(3) 0.018(3) -0.003(2) 0.013(3) -0.007(2)
C27 0.044(4) 0.036(4) 0.035(4) -0.008(3) 0.028(3) -0.002(3)
C28 0.037(4) 0.034(3) 0.034(4) 0.004(3) 0.018(3) -0.005(3)
C29 0.038(4) 0.028(3) 0.035(4) -0.008(3) 0.022(3) -0.003(3)
C30 0.025(3) 0.032(3) 0.016(3) -0.006(2) 0.012(2) -0.004(2)
C31 0.031(3) 0.045(4) 0.021(3) 0.001(3) 0.011(3) 0.004(3)
C32 0.031(3) 0.043(4) 0.020(3) 0.005(3) 0.011(3) 0.009(3)
C33 0.051(4) 0.050(4) 0.024(4) 0.014(3) 0.022(3) 0.013(3)
C34 0.039(4) 0.033(3) 0.019(3) 0.002(3) 0.015(3) 0.011(3)
C35 0.033(3) 0.033(3) 0.036(4) -0.004(3) 0.022(3) 0.000(3)
C36 0.036(4) 0.063(5) 0.025(4) -0.008(3) 0.012(3) -0.001(3)
Cl3 0.0555(12) 0.0509(11) 0.0611(15) -0.0106(10) 0.0221(11) -0.0013(9)
Cl4 0.0637(14) 0.0712(15) 0.0501(14) 0.0015(11) 0.0214(12) -0.0217(11)
C37 0.049(5) 0.053(5) 0.056(6) -0.007(4) 0.031(4) -0.007(4)
Cl5 0.119(3) 0.093(2) 0.078(2) -0.0281(16) 0.070(2) -0.0340(18)
Cl6 0.127(3) 0.092(2) 0.0553(17) 0.0011(16) 0.0215(18) -0.046(2)
C38 0.056(5) 0.048(4) 0.056(5) 0.021(5) 0.028(4) -0.003(4)

loop_
_atom_type_symbol
_atom_type_description
_atom_type_scat_dispersion_real
_atom_type_scat_dispersion_imag
_atom_type_scat_source
C C 0.0033 0.0016 'International Tables Vol C Tables 4.2.6.8 and 6.1.1.4'
H H 0 0 'International Tables Vol C Tables 4.2.6.8 and 6.1.1.4'
Cl Cl 0.1484 0.1585 'International Tables Vol C Tables 4.2.6.8 and 6.1.1.4'
Cu Cu 0.3201 1.2651 'International Tables Vol C Tables 4.2.6.8 and 6.1.1.4'
N N 0.0061 0.0033 'International Tables Vol C Tables 4.2.6.8 and 6.1.1.4'
S S 0.1246 0.1234 'International Tables Vol C Tables 4.2.6.8 and 6.1.1.4'

loop_
_geom_angle_atom_site_label_1
_geom_angle_atom_site_label_2
_geom_angle_atom_site_label_3
_geom_angle
N1 Cu1 N2 80.2(2)
N1 Cu1 S1 105.93(17)
N2 Cu1 S1 122.64(18)
N1 Cu1 Cl1 119.01(17)
N2 Cu1 Cl1 107.82(18)
S1 Cu1 Cl1 116.59(9)
C13 S1 Cu1 111.3(2)
C1 N1 C12 120.2(6)
C1 N1 Cu1 128.8(5)
C12 N1 Cu1 110.9(4)
C10 N2 C11 116.5(6)
C10 N2 Cu1 132.1(5)
C11 N2 Cu1 111.4(5)
C14 N3 C13 117.1(6)
C16 N4 C13 120.0(6)
C16 N4 H4 120
C13 N4 H4 120
N1 C1 C2 122.9(7)
N1 C1 H1 118.5
C2 C1 H1 118.5
C3 C2 C1 118.6(7)
C3 C2 H2 120.7
C1 C2 H2 120.7
C2 C3 C4 120.4(7)
C2 C3 H3 119.8
C4 C3 H3 119.8
C3 C4 C5 124.8(7)
C3 C4 C12 116.9(7)
C5 C4 C12 118.3(6)
C6 C5 C4 123.0(7)
C6 C5 H5 118.5
C4 C5 H5 118.5
C5 C6 C7 119.6(7)
C5 C6 H6 120.2
C7 C6 H6 120.2
C8 C7 C11 117.1(7)
C8 C7 C6 122.8(7)
C11 C7 C6 120.2(7)
C9 C8 C7 119.0(7)
C9 C8 H8 120.5
C7 C8 H8 120.5
C8 C9 C10 119.5(7)
C8 C9 H9 120.3
C10 C9 H9 120.3
N2 C10 C9 124.6(6)
N2 C10 H10 117.7
C9 C10 H10 117.7
N2 C11 C7 123.2(7)
N2 C11 C12 117.4(6)
C7 C11 C12 119.3(7)
N1 C12 C11 119.4(6)
N1 C12 C4 120.9(6)
C11 C12 C4 119.6(6)
N4 C13 N3 120.7(6)
N4 C13 S1 120.6(5)
N3 C13 S1 118.6(5)
N3 C14 C15 123.6(7)
N3 C14 C18 114.5(7)
C15 C14 C18 121.8(7)
C16 C15 C14 117.8(7)
C16 C15 H15 121.1
C14 C15 H15 121.1
C15 C16 N4 120.6(7)
C15 C16 C17 123.9(8)
N4 C16 C17 115.5(7)
C16 C17 H17A 109.5
C16 C17 H17B 109.5
H17A C17 H17B 109.5
C16 C17 H17C 109.5
H17A C17 H17C 109.5
H17B C17 H17C 109.5
C14 C18 H18A 109.5
C14 C18 H18B 109.5
H18A C18 H18B 109.5
C14 C18 H18C 109.5
H18A C18 H18C 109.5
H18B C18 H18C 109.5
N6 Cu2 N5 79.1(2)
N6 Cu2 S2 128.14(18)
N5 Cu2 S2 109.87(18)
N6 Cu2 Cl2 103.49(17)
N5 Cu2 Cl2 116.28(17)
S2 Cu2 Cl2 115.39(9)
C31 S2 Cu2 111.3(3)
C19 N5 C30 117.2(6)
C19 N5 Cu2 130.3(5)
C30 N5 Cu2 112.5(5)
C28 N6 C29 116.4(6)
C28 N6 Cu2 129.2(5)
C29 N6 Cu2 114.2(5)
C32 N7 C31 118.3(6)
C34 N8 C31 121.7(6)
C34 N8 H8A 119.1
C31 N8 H8A 119.1
N5 C19 C20 124.5(7)
N5 C19 H19 117.7
C20 C19 H19 117.7
C21 C20 C19 117.3(7)
C21 C20 H20 121.3
C19 C20 H20 121.3
C20 C21 C22 120.6(7)
C20 C21 H21 119.7
C22 C21 H21 119.7
C23 C22 C21 124.0(7)
C23 C22 C30 118.7(6)
C21 C22 C30 117.3(6)
C24 C23 C22 121.8(7)
C24 C23 H23 119.1
C22 C23 H23 119.1
C23 C24 C25 121.1(7)
C23 C24 H24 119.5
C25 C24 H24 119.5
C29 C25 C24 119.8(7)
C29 C25 C26 117.2(7)
C24 C25 C26 122.9(6)
C27 C26 C25 119.5(6)
C27 C26 H26 120.2
C25 C26 H26 120.2
C26 C27 C28 118.9(7)
C26 C27 H27 120.5
C28 C27 H27 120.5
N6 C28 C27 123.7(7)
N6 C28 H28 118.1
C27 C28 H28 118.1
N6 C29 C25 124.3(7)
N6 C29 C30 116.0(7)
C25 C29 C30 119.8(7)
N5 C30 C22 123.2(6)
N5 C30 C29 118.1(6)
C22 C30 C29 118.7(6)
N7 C31 N8 119.6(6)
N7 C31 S2 119.3(5)
N8 C31 S2 121.0(5)
N7 C32 C33 123.2(6)
N7 C32 C36 116.0(7)
C33 C32 C36 120.8(6)
C34 C33 C32 118.0(6)
C34 C33 H33 121
C32 C33 H33 121
N8 C34 C33 119.0(7)
N8 C34 C35 116.4(6)
C33 C34 C35 124.4(6)
C34 C35 H35A 109.5
C34 C35 H35B 109.5
H35A C35 H35B 109.5
C34 C35 H35C 109.5
H35A C35 H35C 109.5
H35B C35 H35C 109.5
C32 C36 H36A 109.5
C32 C36 H36B 109.5
H36A C36 H36B 109.5
C32 C36 H36C 109.5
H36A C36 H36C 109.5
H36B C36 H36C 109.5
Cl4 C37 Cl3 111.3(4)
Cl4 C37 H37A 109.4
Cl3 C37 H37A 109.4
Cl4 C37 H37B 109.4
Cl3 C37 H37B 109.4
H37A C37 H37B 108
Cl6 C38 Cl5 109.1(4)
Cl6 C38 H38A 109.9
Cl5 C38 H38A 109.9
Cl6 C38 H38B 109.9
Cl5 C38 H38B 109.9
H38A C38 H38B 108.3

loop_
_geom_bond_atom_site_label_1
_geom_bond_atom_site_label_2
_geom_bond_distance
Cu1 N1 2.112(6)
Cu1 N2 2.136(7)
Cu1 S1 2.241(2)
Cu1 Cl1 2.307(2)
S1 C13 1.732(7)
N1 C1 1.313(8)
N1 C12 1.353(9)
N2 C10 1.325(9)
N2 C11 1.347(10)
N3 C14 1.324(9)
N3 C13 1.367(9)
N4 C16 1.360(10)
N4 C13 1.365(9)
N4 H4 0.88
C1 C2 1.411(10)
C1 H1 0.95
C2 C3 1.380(11)
C2 H2 0.95
C3 C4 1.400(10)
C3 H3 0.95
C4 C5 1.444(10)
C4 C12 1.456(9)
C5 C6 1.351(10)
C5 H5 0.95
C6 C7 1.475(10)
C6 H6 0.95
C7 C8 1.407(10)
C7 C11 1.423(10)
C8 C9 1.354(10)
C8 H8 0.95
C9 C10 1.385(10)
C9 H9 0.95
C10 H10 0.95
C11 C12 1.449(10)
C14 C15 1.391(11)
C14 C18 1.528(10)
C15 C16 1.326(11)
C15 H15 0.95
C16 C17 1.537(11)
C17 H17A 0.98
C17 H17B 0.98
C17 H17C 0.98
C18 H18A 0.98
C18 H18B 0.98
C18 H18C 0.98
Cu2 N6 2.097(6)
Cu2 N5 2.140(6)
Cu2 S2 2.234(2)
Cu2 Cl2 2.358(2)
S2 C31 1.718(7)
N5 C19 1.329(10)
N5 C30 1.357(8)
N6 C28 1.347(10)
N6 C29 1.378(10)
N7 C32 1.343(9)
N7 C31 1.367(9)
N8 C34 1.359(8)
N8 C31 1.377(9)
N8 H8A 0.88
C19 C20 1.430(11)
C19 H19 0.95
C20 C21 1.379(10)
C20 H20 0.95
C21 C22 1.402(10)
C21 H21 0.95
C22 C23 1.400(10)
C22 C30 1.431(10)
C23 C24 1.362(11)
C23 H23 0.95
C24 C25 1.413(11)
C24 H24 0.95
C25 C29 1.378(11)
C25 C26 1.433(10)
C26 C27 1.370(10)
C26 H26 0.95
C27 C28 1.400(11)
C27 H27 0.95
C28 H28 0.95
C29 C30 1.456(9)
C32 C33 1.384(11)
C32 C36 1.498(10)
C33 C34 1.374(11)
C33 H33 0.95
C34 C35 1.527(10)
C35 H35A 0.98
C35 H35B 0.98
C35 H35C 0.98
C36 H36A 0.98
C36 H36B 0.98
C36 H36C 0.98
Cl3 C37 1.788(9)
Cl4 C37 1.768(9)
C37 H37A 0.99
C37 H37B 0.99
Cl5 C38 1.788(9)
Cl6 C38 1.739(12)
C38 H38A 0.99
C38 H38B 0.99

loop_
_geom_hbond_atom_site_label_D
_geom_hbond_atom_site_label_H
_geom_hbond_atom_site_label_A
_geom_hbond_distance_DH
_geom_hbond_distance_HA
_geom_hbond_distance_DA
_geom_hbond_angle_DHA
N4 H4 Cl1 0.88 2.27 3.147(6) 174.3
N8 H8A Cl2 0.88 2.21 3.083(6) 174.7

loop_
_geom_torsion_atom_site_label_1
_geom_torsion_atom_site_label_2
_geom_torsion_atom_site_label_3
_geom_torsion_atom_site_label_4
_geom_torsion
N1 Cu1 S1 C13 -145.8(3)
N2 Cu1 S1 C13 125.8(3)
Cl1 Cu1 S1 C13 -10.8(3)
N2 Cu1 N1 C1 -177.7(6)
S1 Cu1 N1 C1 61.0(6)
Cl1 Cu1 N1 C1 -72.7(6)
N2 Cu1 N1 C12 7.1(4)
S1 Cu1 N1 C12 -114.2(4)
Cl1 Cu1 N1 C12 112.2(4)
N1 Cu1 N2 C10 175.8(7)
S1 Cu1 N2 C10 -81.5(7)
Cl1 Cu1 N2 C10 58.3(7)
N1 Cu1 N2 C11 -6.7(5)
S1 Cu1 N2 C11 96.0(5)
Cl1 Cu1 N2 C11 -124.2(5)
C12 N1 C1 C2 0.8(10)
Cu1 N1 C1 C2 -174.0(5)
N1 C1 C2 C3 -1.8(11)
C1 C2 C3 C4 2.0(10)
C2 C3 C4 C5 178.5(6)
C2 C3 C4 C12 -1.2(10)
C3 C4 C5 C6 177.7(7)
C12 C4 C5 C6 -2.6(10)
C4 C5 C6 C7 1.0(11)
C5 C6 C7 C8 -179.1(7)
C5 C6 C7 C11 0.2(11)
C11 C7 C8 C9 -2.4(10)
C6 C7 C8 C9 177.0(7)
C7 C8 C9 C10 2.9(11)
C11 N2 C10 C9 -3.2(11)
Cu1 N2 C10 C9 174.2(5)
C8 C9 C10 N2 -0.1(12)
C10 N2 C11 C7 3.7(10)
Cu1 N2 C11 C7 -174.2(5)
C10 N2 C11 C12 -176.9(6)
Cu1 N2 C11 C12 5.2(8)
C8 C7 C11 N2 -1.0(10)
C6 C7 C11 N2 179.6(6)
C8 C7 C11 C12 179.6(6)
C6 C7 C11 C12 0.2(10)
C1 N1 C12 C11 177.5(6)
Cu1 N1 C12 C11 -6.9(7)
C1 N1 C12 C4 0.0(10)
Cu1 N1 C12 C4 175.6(5)
N2 C11 C12 N1 1.1(10)
C7 C11 C12 N1 -179.4(6)
N2 C11 C12 C4 178.7(6)
C7 C11 C12 C4 -1.9(9)
C3 C4 C12 N1 0.2(9)
C5 C4 C12 N1 -179.5(6)
C3 C4 C12 C11 -177.3(6)
C5 C4 C12 C11 3.0(9)
C16 N4 C13 N3 2.1(9)
C16 N4 C13 S1 -177.0(5)
C14 N3 C13 N4 -1.3(9)
C14 N3 C13 S1 177.8(5)
Cu1 S1 C13 N4 2.9(6)
Cu1 S1 C13 N3 -176.3(4)
C13 N3 C14 C15 -1.4(10)
C13 N3 C14 C18 178.0(6)
N3 C14 C15 C16 3.4(11)
C18 C14 C15 C16 -176.0(7)
C14 C15 C16 N4 -2.5(11)
C14 C15 C16 C17 179.1(7)
C13 N4 C16 C15 -0.1(10)
C13 N4 C16 C17 178.5(6)
N6 Cu2 S2 C31 138.1(3)
N5 Cu2 S2 C31 -130.2(3)
Cl2 Cu2 S2 C31 3.6(3)
N6 Cu2 N5 C19 177.9(7)
S2 Cu2 N5 C19 51.1(7)
Cl2 Cu2 N5 C19 -82.3(7)
N6 Cu2 N5 C30 -1.2(4)
S2 Cu2 N5 C30 -128.0(4)
Cl2 Cu2 N5 C30 98.6(4)
N5 Cu2 N6 C28 176.6(6)
S2 Cu2 N6 C28 -76.6(6)
Cl2 Cu2 N6 C28 61.9(6)
N5 Cu2 N6 C29 2.4(5)
S2 Cu2 N6 C29 109.3(5)
Cl2 Cu2 N6 C29 -112.2(5)
C30 N5 C19 C20 -1.6(11)
Cu2 N5 C19 C20 179.3(5)
N5 C19 C20 C21 0.4(11)
C19 C20 C21 C22 0.2(10)
C20 C21 C22 C23 179.5(6)
C20 C21 C22 C30 0.5(10)
C21 C22 C23 C24 179.8(7)
C30 C22 C23 C24 -1.1(10)
C22 C23 C24 C25 -1.8(11)
C23 C24 C25 C29 5.0(11)
C23 C24 C25 C26 -179.1(7)
C29 C25 C26 C27 -0.2(10)
C24 C25 C26 C27 -176.2(7)
C25 C26 C27 C28 -0.6(10)
C29 N6 C28 C27 -0.9(10)
Cu2 N6 C28 C27 -174.9(5)
C26 C27 C28 N6 1.2(11)
C28 N6 C29 C25 0.0(11)
Cu2 N6 C29 C25 174.9(6)
C28 N6 C29 C30 -178.2(6)
Cu2 N6 C29 C30 -3.3(8)
C24 C25 C29 N6 176.6(7)
C26 C25 C29 N6 0.5(11)
C24 C25 C29 C30 -5.2(11)
C26 C25 C29 C30 178.7(6)
C19 N5 C30 C22 2.3(10)
Cu2 N5 C30 C22 -178.4(5)
C19 N5 C30 C29 -179.4(6)
Cu2 N5 C30 C29 -0.1(8)
C23 C22 C30 N5 179.1(6)
C21 C22 C30 N5 -1.8(10)
C23 C22 C30 C29 0.8(9)
C21 C22 C30 C29 180.0(6)
N6 C29 C30 N5 2.3(9)
C25 C29 C30 N5 -176.0(6)
N6 C29 C30 C22 -179.4(6)
C25 C29 C30 C22 2.3(10)
C32 N7 C31 N8 1.1(10)
C32 N7 C31 S2 -178.8(5)
C34 N8 C31 N7 -0.5(10)
C34 N8 C31 S2 179.4(5)
Cu2 S2 C31 N7 175.7(5)
Cu2 S2 C31 N8 -4.2(6)
C31 N7 C32 C33 -2.5(10)
C31 N7 C32 C36 -179.4(6)
N7 C32 C33 C34 3.2(11)
C36 C32 C33 C34 179.9(6)
C31 N8 C34 C33 1.1(10)
C31 N8 C34 C35 177.5(6)
C32 C33 C34 N8 -2.4(10)
C32 C33 C34 C35 -178.4(6)
